data_7009774
loop_
_publ_author_name
'Batten, Stuart R.'
'Harris, Alexander R.'
'Jensen, Paul'
'Murray, Keith S.'
'Ziebell, Angela'

_publ_contact_author
;
    Dr. Stuart Batten
    Department of Chemistry
    P.O. Box 23
    Monash University
    Clayton, Vic. 3800
    AUSTRALIA
;
_publ_section_title
;
 Copper(I) dicyanamide coordination polymers: ladders, sheets, layers,
 diamond-like networks and unusual interpenetration&#x200A;&#x2020;
;
_journal_issue 21
_journal_name_full 'Journal of the Chemical Society, Dalton Transactions'
_journal_page_first 3829
_journal_paper_doi 10.1039/b003527k
_journal_year 2000
_chemical_formula_sum 'C23 H18 Cu2 N11'
_chemical_formula_weight 575.56
_chemical_name_systematic
;
 Di(copper(i)) bis(dicyanamide) 4,4'-bipyridine bis(acetonitrile) 
 hemi(4,4'-bipyridine)
;
_space_group_IT_number 12
_symmetry_cell_setting monoclinic
_symmetry_space_group_name_Hall '-C 2y'
_symmetry_space_group_name_H-M 'C 1 2/m 1'
_atom_sites_solution_hydrogens geom
_atom_sites_solution_primary direct
_atom_sites_solution_secondary difmap
_audit_creation_method SHELXL-97
_cell_angle_alpha 90.00
_cell_angle_beta 106.141(2)
_cell_angle_gamma 90.00
_cell_formula_units_Z 4
_cell_length_a 29.5142(7)
_cell_length_b 7.5761(3)
_cell_length_c 11.3905(4)
_cell_measurement_temperature 123(2)
_cell_volume 2446.55(14)
_computing_cell_refinement 'Siemens XSCANS'
_computing_data_collection 'Siemens XSCANS'
_computing_data_reduction 'Siemens SHELXTL'
_computing_molecular_graphics 'Siemens SHELXTL'
_computing_publication_material 'Siemens SHELXTL'
_computing_structure_refinement 'SHELXL-97 (Sheldrick, 1997)'
_computing_structure_solution 'SHELXS-97 (Sheldrick, 1990)'
_diffrn_ambient_temperature 123(2)
_diffrn_measured_fraction_theta_full 0.962
_diffrn_measured_fraction_theta_max 0.962
_diffrn_measurement_method '\w scans'
_diffrn_radiation_monochromator graphite
_diffrn_radiation_source 'fine-focus sealed tube'
_diffrn_radiation_type MoK\a
_diffrn_radiation_wavelength 0.71073
_diffrn_reflns_av_R_equivalents 0.0275
_diffrn_reflns_av_sigmaI/netI 0.0384
_diffrn_reflns_limit_h_max 39
_diffrn_reflns_limit_h_min -38
_diffrn_reflns_limit_k_max 9
_diffrn_reflns_limit_k_min -10
_diffrn_reflns_limit_l_max 15
_diffrn_reflns_limit_l_min -10
_diffrn_reflns_number 10124
_diffrn_reflns_theta_full 29.14
_diffrn_reflns_theta_max 29.14
_diffrn_reflns_theta_min 1.44
_exptl_absorpt_coefficient_mu 1.774
_exptl_absorpt_correction_type none
_exptl_crystal_colour yellow-orange
_exptl_crystal_density_diffrn 1.563
_exptl_crystal_density_method 'not measured'
_exptl_crystal_description cube
_exptl_crystal_F_000 1164
_exptl_crystal_size_max 0.2
_exptl_crystal_size_mid 0.2
_exptl_crystal_size_min 0.2
_refine_diff_density_max 2.114
_refine_diff_density_min -1.077
_refine_diff_density_rms 0.178
_refine_ls_extinction_method none
_refine_ls_goodness_of_fit_ref 1.074
_refine_ls_hydrogen_treatment mixed
_refine_ls_matrix_type full
_refine_ls_number_parameters 169
_refine_ls_number_reflns 3407
_refine_ls_number_restraints 0
_refine_ls_restrained_S_all 1.074
_refine_ls_R_factor_all 0.0753
_refine_ls_R_factor_gt 0.0567
_refine_ls_shift/su_max 0.000
_refine_ls_shift/su_mean 0.000
_refine_ls_structure_factor_coef Fsqd
_refine_ls_weighting_details 'calc w=1/[\s^2^(Fo^2^)+(0.0952P)^2^+12.1942P] where P=(Fo^2^+2Fc^2^)/3'
_refine_ls_weighting_scheme calc
_refine_ls_wR_factor_gt 0.1618
_refine_ls_wR_factor_ref 0.1836
_reflns_number_gt 2722
_reflns_number_total 3407
_reflns_threshold_expression >2sigma(I)
_cod_data_source_file b003527k.txt
_cod_data_source_block Cudcabipyladd
_cod_depositor_comments
;
The following automatic conversions were performed:
'_symmetry_cell_setting' value 'Monoclinic' changed to 'monoclinic'
according to '/home/saulius/struct/CIF-dictionaries/cif_core.dic'
dictionary named 'cif_core.dic' version 2.4.1 from 2010-06-29.

Automatic conversion script
Id: cif_fix_enum 1527 2010-12-29 10:47:43Z saulius 
;
_cod_original_cell_volume 2446.54(14)
_cod_original_sg_symbol_H-M C2/m
_cod_database_code 7009774

loop_
_symmetry_equiv_pos_as_xyz
'x, y, z'
'-x, y, -z'
'x+1/2, y+1/2, z'
'-x+1/2, y+1/2, -z'
'-x, -y, -z'
'x, -y, z'
'-x+1/2, -y+1/2, -z'
'x+1/2, -y+1/2, z'

loop_
_atom_site_label
_atom_site_type_symbol
_atom_site_fract_x
_atom_site_fract_y
_atom_site_fract_z
_atom_site_U_iso_or_equiv
_atom_site_adp_type
_atom_site_occupancy
_atom_site_symmetry_multiplicity
_atom_site_calc_flag
_atom_site_refinement_flags
_atom_site_disorder_assembly
_atom_site_disorder_group
Cu1 Cu 0.33661(2) 0.0000 0.59917(6) 0.0248(2) Uani 1 2 d S . .
Cu2 Cu 0.32968(2) 0.0000 0.12128(6) 0.0318(2) Uani 1 2 d S . .
N1 N 0.34019(13) 0.2170(4) 0.5068(3) 0.0327(7) Uani 1 1 d . . .
C2 C 0.34776(14) 0.3527(5) 0.4709(3) 0.0303(8) Uani 1 1 d . . .
N3 N 0.3575(2) 0.5000 0.4234(5) 0.0409(13) Uani 1 2 d S . .
N4 N 0.28521(16) 0.0000 0.6830(4) 0.0306(10) Uani 1 2 d S . .
C5 C 0.26200(18) 0.0000 0.7472(5) 0.0286(11) Uani 1 2 d S . .
C6 C 0.2326(2) 0.0000 0.8318(6) 0.0416(14) Uani 1 2 d S . .
H6A H 0.2529 0.0000 0.9161 0.062 Uiso 1 2 calc SR . .
H6B H 0.2127 -0.1056 0.8179 0.062 Uiso 0.50 1 calc PR . .
H6C H 0.2127 0.1056 0.8179 0.062 Uiso 0.50 1 calc PR . .
N11 N 0.39651(16) 0.0000 0.7493(4) 0.0296(10) Uani 1 2 d S . .
C12 C 0.4395(2) 0.0000 0.7347(6) 0.080(4) Uani 1 2 d S . .
H12A H 0.4421 0.0000 0.6535 0.097 Uiso 1 2 calc SR . .
C13 C 0.4804(2) 0.0000 0.8279(6) 0.079(4) Uani 1 2 d S . .
H13A H 0.5100 0.0000 0.8105 0.095 Uiso 1 2 calc SR . .
C14 C 0.47819(18) 0.0000 0.9475(5) 0.0281(11) Uani 1 2 d S . .
C15 C 0.4341(2) 0.0000 0.9635(5) 0.0446(17) Uani 1 2 d S . .
H15A H 0.4305 0.0000 1.0438 0.054 Uiso 1 2 calc SR . .
C16 C 0.39473(19) 0.0000 0.8642(5) 0.0408(15) Uani 1 2 d S . .
H16A H 0.3646 0.0000 0.8790 0.049 Uiso 1 2 calc SR . .
N21 N 0.33168(12) 0.2169(5) 0.0265(3) 0.0371(8) Uani 1 1 d . . .
C22 C 0.33722(13) 0.3520(6) -0.0122(3) 0.0309(8) Uani 1 1 d . . .
N23 N 0.34448(17) 0.5000 -0.0640(4) 0.0347(10) Uani 1 2 d S . .
N24 N 0.28024(17) 0.0000 0.2080(4) 0.0356(11) Uani 1 2 d S . .
C25 C 0.25664(19) 0.0000 0.2708(5) 0.0303(11) Uani 1 2 d S . .
C26 C 0.2264(2) 0.0000 0.3531(5) 0.0368(13) Uani 1 2 d S . .
H26A H 0.2460 0.0000 0.4380 0.055 Uiso 1 2 calc SR . .
H26B H 0.2064 -0.1056 0.3382 0.055 Uiso 0.50 1 calc PR . .
H26C H 0.2064 0.1056 0.3382 0.055 Uiso 0.50 1 calc PR . .
N31 N 0.39294(16) 0.0000 0.2607(4) 0.0332(10) Uani 1 2 d S . .
C32 C 0.41381(18) 0.1478(7) 0.3087(5) 0.0617(16) Uani 1 1 d . . .
H32A H 0.3996 0.2565 0.2767 0.074 Uiso 1 1 calc R . .
C33 C 0.45532(18) 0.1535(7) 0.4033(5) 0.0638(17) Uani 1 1 d . . .
H33A H 0.4684 0.2640 0.4348 0.077 Uiso 1 1 calc R . .
C34 C 0.47735(13) 0.0000 0.4511(3) 0.0307(11) Uani 1 2 d S . .
N41 N 0.51868(13) 0.5000 0.3261(3) 0.117(4) Uiso 1 2 d SR . .
C42 C 0.47345(13) 0.5000 0.2464(3) 0.100(4) Uiso 1 2 d SR . .
C43 C 0.46722(13) 0.5000 0.1209(3) 0.071(2) Uiso 1 2 d SR . .
C44 C 0.50622(13) 0.5000 0.0750(3) 0.086(3) Uiso 1 2 d SR . .
C45 C 0.55145(13) 0.5000 0.1547(3) 0.088(3) Uiso 1 2 d SR . .
C46 C 0.55768(13) 0.5000 0.2802(3) 0.115(4) Uiso 1 2 d SR . .

loop_
_atom_site_aniso_label
_atom_site_aniso_U_11
_atom_site_aniso_U_22
_atom_site_aniso_U_33
_atom_site_aniso_U_23
_atom_site_aniso_U_13
_atom_site_aniso_U_12
Cu1 0.0301(3) 0.0208(3) 0.0260(3) 0.000 0.0117(3) 0.000
Cu2 0.0298(4) 0.0406(4) 0.0273(4) 0.000 0.0118(3) 0.000
N1 0.052(2) 0.0195(15) 0.0303(15) -0.0002(12) 0.0178(14) 0.0018(14)
C2 0.047(2) 0.0217(18) 0.0257(16) -0.0028(14) 0.0154(15) 0.0034(15)
N3 0.076(4) 0.021(2) 0.036(3) 0.000 0.032(3) 0.000
N4 0.029(2) 0.034(2) 0.033(2) 0.000 0.0162(19) 0.000
C5 0.028(2) 0.032(3) 0.027(2) 0.000 0.009(2) 0.000
C6 0.036(3) 0.060(4) 0.036(3) 0.000 0.022(3) 0.000
N11 0.028(2) 0.041(3) 0.024(2) 0.000 0.0126(17) 0.000
C12 0.034(3) 0.194(12) 0.019(3) 0.000 0.015(3) 0.000
C13 0.023(3) 0.196(11) 0.022(3) 0.000 0.013(2) 0.000
C14 0.028(3) 0.037(3) 0.023(2) 0.000 0.014(2) 0.000
C15 0.030(3) 0.088(5) 0.022(2) 0.000 0.016(2) 0.000
C16 0.024(3) 0.075(5) 0.027(3) 0.000 0.014(2) 0.000
N21 0.0402(18) 0.041(2) 0.0356(17) 0.0025(15) 0.0195(15) 0.0050(15)
C22 0.0258(17) 0.043(2) 0.0254(17) -0.0008(16) 0.0103(14) 0.0041(16)
N23 0.037(3) 0.038(3) 0.032(2) 0.000 0.015(2) 0.000
N24 0.030(2) 0.050(3) 0.028(2) 0.000 0.0101(19) 0.000
C25 0.028(3) 0.038(3) 0.026(2) 0.000 0.009(2) 0.000
C26 0.031(3) 0.054(4) 0.029(3) 0.000 0.015(2) 0.000
N31 0.028(2) 0.049(3) 0.025(2) 0.000 0.0106(18) 0.000
C32 0.055(3) 0.047(3) 0.063(3) -0.027(3) -0.016(2) 0.025(2)
C33 0.054(3) 0.043(3) 0.071(3) -0.032(3) -0.022(3) 0.021(2)
C34 0.031(3) 0.044(3) 0.021(2) 0.000 0.014(2) 0.000

loop_
_atom_type_symbol
_atom_type_description
_atom_type_scat_dispersion_real
_atom_type_scat_dispersion_imag
_atom_type_scat_source
C C 0.0033 0.0016 'International Tables Vol C Tables 4.2.6.8 and 6.1.1.4'
H H 0.0000 0.0000 'International Tables Vol C Tables 4.2.6.8 and 6.1.1.4'
N N 0.0061 0.0033 'International Tables Vol C Tables 4.2.6.8 and 6.1.1.4'
Cu Cu 0.3201 1.2651 'International Tables Vol C Tables 4.2.6.8 and 6.1.1.4'

loop_
_geom_angle_atom_site_label_1
_geom_angle_atom_site_label_2
_geom_angle_atom_site_label_3
_geom_angle
_geom_angle_site_symmetry_1
_geom_angle_site_symmetry_3
_geom_angle_publ_flag
N1 Cu1 N1 113.09(18) . 6 ?
N1 Cu1 N4 114.47(11) . . ?
N1 Cu1 N4 114.47(11) 6 . ?
N1 Cu1 N11 106.14(12) . . ?
N1 Cu1 N11 106.14(12) 6 . ?
N4 Cu1 N11 100.99(18) . . ?
N21 Cu2 N21 112.5(2) . 6 ?
N21 Cu2 N24 114.29(11) . . ?
N21 Cu2 N24 114.29(11) 6 . ?
N21 Cu2 N31 105.03(12) . . ?
N21 Cu2 N31 105.03(12) 6 . ?
N24 Cu2 N31 104.35(18) . . ?
C2 N1 Cu1 168.3(3) . . ?
N1 C2 N3 175.4(4) . . ?
C2 N3 C2 117.4(5) . 6_565 ?
C5 N4 Cu1 168.9(5) . . ?
N4 C5 C6 179.1(6) . . ?
C12 N11 C16 115.2(5) . . ?
C12 N11 Cu1 121.3(4) . . ?
C16 N11 Cu1 123.5(4) . . ?
N11 C12 C13 124.9(6) . . ?
C12 C13 C14 119.5(5) . . ?
C15 C14 C13 116.1(5) . . ?
C15 C14 C14 122.3(6) . 5_657 ?
C13 C14 C14 121.6(6) . 5_657 ?
C14 C15 C16 120.6(5) . . ?
N11 C16 C15 123.7(5) . . ?
C22 N21 Cu2 169.7(4) . . ?
N21 C22 N23 175.3(4) . . ?
C22 N23 C22 117.4(5) . 6_565 ?
C25 N24 Cu2 171.2(5) . . ?
N24 C25 C26 179.5(6) . . ?
C32 N31 C32 116.0(5) 6 . ?
C32 N31 Cu2 122.0(3) 6 . ?
C32 N31 Cu2 122.0(3) . . ?
N31 C32 C33 123.8(5) . . ?
C34 C33 C32 120.1(4) . . ?
C33 C34 C33 116.3(5) . 6 ?
C33 C34 C34 121.9(2) . 5_656 ?
C33 C34 C34 121.9(2) 6 5_656 ?
C42 N41 C46 120.0 . . ?
N41 C42 C43 120.0 . . ?
C42 C43 C44 120.0 . . ?
C45 C44 C43 120.0 . . ?
C45 C44 C44 125.1(3) . 5_665 ?
C43 C44 C44 114.9(3) . 5_665 ?
C44 C45 C46 120.0 . . ?
C45 C46 N41 120.0 . . ?

loop_
_geom_bond_atom_site_label_1
_geom_bond_atom_site_label_2
_geom_bond_distance
_geom_bond_site_symmetry_2
_geom_bond_publ_flag
Cu1 N1 1.971(3) . ?
Cu1 N1 1.971(3) 6 ?
Cu1 N4 2.004(4) . ?
Cu1 N11 2.090(5) . ?
Cu2 N21 1.976(4) . ?
Cu2 N21 1.976(4) 6 ?
Cu2 N24 1.977(5) . ?
Cu2 N31 2.088(5) . ?
N1 C2 1.151(5) . ?
C2 N3 1.307(4) . ?
N3 C2 1.307(4) 6_565 ?
N4 C5 1.133(7) . ?
C5 C6 1.465(7) . ?
N11 C12 1.323(8) . ?
N11 C16 1.325(7) . ?
C12 C13 1.367(9) . ?
C13 C14 1.381(7) . ?
C14 C15 1.363(7) . ?
C14 C14 1.494(10) 5_657 ?
C15 C16 1.378(8) . ?
N21 C22 1.144(5) . ?
C22 N23 1.312(5) . ?
N23 C22 1.312(5) 6_565 ?
N24 C25 1.128(7) . ?
C25 C26 1.464(7) . ?
N31 C32 1.321(6) 6 ?
N31 C32 1.321(6) . ?
C32 C33 1.389(6) . ?
C33 C34 1.369(5) . ?
C34 C33 1.369(5) 6 ?
C34 C34 1.484(7) 5_656 ?
N41 C42 1.3900 . ?
N41 C46 1.3900 . ?
C42 C43 1.3900 . ?
C43 C44 1.3900 . ?
C44 C45 1.3900 . ?
C44 C44 1.645(7) 5_665 ?
C45 C46 1.3900 . ?
